data_1512263
loop_
_publ_author_name
'Li, Fee'
'Bravo-Rodriguez, Kenny'
'Fernandez-Oliva, Miguel'
'Ramirez-Anguita, Juan M.'
'Merz, Klaus'
'Winter, Manuela'
'Lehmann, Christian W.'
'Sander, Wolfram'
'Sanchez-Garcia, Elsa'

_publ_section_title
;
 Stereochemistry Rules: A Single Stereocenter Changes the Conformation of
 a Cyclic Tetrapeptide
;
_journal_issue 37
_journal_name_full 'The Journal of Physical Chemistry B'
_journal_page_first 10785
_journal_paper_doi 10.1021/jp406497r
_journal_volume 117
_journal_year 2013
_chemical_absolute_configuration rmad
_chemical_compound_source hexane,aceticacid
_chemical_formula_moiety 'C23 H28 N4 O7 S2'
_chemical_formula_sum 'C23 H38 N4 O7 S2'
_chemical_formula_weight 546.69
_space_group_crystal_system orthorhombic
_space_group_IT_number 19
_space_group_name_Hall 'P 2ac 2ab'
_space_group_name_H-M_alt 'P 21 21 21'
_symmetry_cell_setting orthorhombic
_symmetry_Int_Tables_number 19
_symmetry_space_group_name_Hall 'P 2ac 2ab'
_symmetry_space_group_name_H-M 'P 21 21 21'
_audit_block_code Sanchez/Feeli
_audit_creation_date 2013-04-24
_audit_creation_method
;
  Olex2 1.2
  (compiled Apr 23 2013 17:59:47, GUI svn.r4466)
;
_cell_angle_alpha 90
_cell_angle_beta 90
_cell_angle_gamma 90
_cell_formula_units_Z 8
_cell_length_a 16.1483(11)
_cell_length_b 18.7091(12)
_cell_length_c 18.8204(12)
_cell_measurement_reflns_used 2540
_cell_volume 5686.0(6)
_cod_data_source_file jp406497r_si_003.cif
_cod_data_source_block 8263sadabs
_cod_depositor_comments
;
The following automatic conversions were performed:

'_symmetry_cell_setting' value 'ORTHORHOMBIC' changed to
'orthorhombic' according to
/home/saulius/struct/CIF-dictionaries/cif_core.dic dictionary named
'cif_core.dic' version 2.4.2 from 2011-04-26.

Automatic conversion script
Id: cif_fix_values 1891 2012-01-12 08:04:46Z andrius 
;
_cod_original_sg_symbol_Hall 'p 2ac 2ab'
_cod_original_sg_symbol_H-M 'P21 21 21'
_cod_database_code 1512263
_shelxl_version_number 2013-3

loop_
_space_group_symop_operation_xyz
'x, y, z'
'-x+1/2, -y, z+1/2'
'x+1/2, -y+1/2, -z'
'-x, y+1/2, -z+1/2'

loop_
_atom_site_label
_atom_site_type_symbol
_atom_site_fract_x
_atom_site_fract_y
_atom_site_fract_z
_atom_site_U_iso_or_equiv
_atom_site_adp_type
_atom_site_occupancy
_atom_site_site_symmetry_order
_atom_site_calc_flag
_atom_site_refinement_flags_posn
_atom_site_refinement_flags_adp
S1 S 0.86549(12) 0.59108(10) 0.16987(9) 0.0487(5) Uani 1 1 d . .
S2 S 0.95648(13) 0.53479(11) 0.12110(10) 0.0555(6) Uani 1 1 d . .
S3 S 1.02761(13) 0.60344(11) 0.39721(10) 0.0549(6) Uani 1 1 d . .
S4 S 1.11347(14) 0.53751(11) 0.35424(10) 0.0599(6) Uani 1 1 d . .
O1 O 0.8617(3) 0.7886(2) 0.2192(2) 0.0471(13) Uani 1 1 d . .
O2 O 0.7063(3) 0.6973(2) 0.3530(2) 0.0473(13) Uani 1 1 d . .
O3 O 0.8080(4) 0.5724(3) 0.4350(3) 0.0602(15) Uani 1 1 d . .
O4 O 0.7654(4) 0.4861(3) 0.3628(3) 0.0703(17) Uani 1 1 d . .
O5 O 1.0120(3) 0.6757(2) 0.2532(3) 0.0438(12) Uani 1 1 d . .
O6 O 1.0895(3) 0.6970(3) -0.0091(3) 0.0552(14) Uani 1 1 d . .
O7 O 1.2244(3) 0.7153(3) 0.0227(2) 0.0574(14) Uani 1 1 d . .
O8 O 1.0402(3) 0.8281(2) 0.4291(2) 0.0439(12) Uani 1 1 d . .
O9 O 0.8852(4) 0.7479(3) 0.5699(3) 0.0555(14) Uani 1 1 d . .
O10 O 0.9804(5) 0.6176(3) 0.6600(3) 0.089(2) Uani 1 1 d . .
O11 O 0.9120(4) 0.5332(3) 0.6008(3) 0.0640(15) Uani 1 1 d . .
O12 O 1.1771(3) 0.6884(3) 0.4653(3) 0.0493(13) Uani 1 1 d . .
O13 O 1.2771(3) 0.6736(3) 0.2022(3) 0.0542(14) Uani 1 1 d . .
O14 O 1.4022(3) 0.7045(3) 0.2505(2) 0.0556(14) Uani 1 1 d . .
N1 N 1.0307(4) 0.7751(3) 0.1885(3) 0.0438(15) Uani 1 1 d . .
N2 N 0.8930(4) 0.8019(3) 0.3361(3) 0.0395(14) Uani 1 1 d . .
H2 H 0.9323 0.8105 0.3674 0.047 Uiso 1 1 calc R U
N3 N 0.8349(4) 0.6653(3) 0.3230(3) 0.0440(15) Uani 1 1 d . .
H3 H 0.8873 0.6772 0.3180 0.053 Uiso 1 1 calc R U
N4 N 1.1360(4) 0.6806(3) 0.1046(3) 0.0493(16) Uani 1 1 d . .
H4 H 1.1789 0.6829 0.1333 0.059 Uiso 1 1 calc R U
N5 N 1.2012(3) 0.7800(3) 0.3913(3) 0.0402(14) Uani 1 1 d . .
N6 N 1.0874(3) 0.8241(3) 0.5428(3) 0.0435(15) Uani 1 1 d . .
H6A H 1.1317 0.8237 0.5700 0.052 Uiso 1 1 calc R U
N7 N 1.0049(4) 0.6968(3) 0.5374(3) 0.0486(16) Uani 1 1 d . .
H7 H 1.0572 0.7031 0.5260 0.058 Uiso 1 1 calc R U
N8 N 1.3010(4) 0.6750(3) 0.3213(3) 0.0457(15) Uani 1 1 d . .
H8A H 1.3396 0.6802 0.3539 0.055 Uiso 1 1 calc R U
C1 C 1.0449(5) 0.8157(4) 0.1233(4) 0.050(2) Uani 1 1 d . .
H1A H 1.0212 0.7909 0.0815 0.060 Uiso 1 1 calc R U
H1B H 1.1048 0.8239 0.1152 0.060 Uiso 1 1 calc R U
C2 C 1.0005(6) 0.8845(4) 0.1379(4) 0.065(2) Uani 1 1 d . .
H2A H 0.9415 0.8812 0.1238 0.079 Uiso 1 1 calc R U
H2B H 1.0266 0.9247 0.1120 0.079 Uiso 1 1 calc R U
C3 C 1.0088(6) 0.8944(4) 0.2178(4) 0.056(2) Uani 1 1 d . .
H3A H 0.9642 0.9257 0.2364 0.067 Uiso 1 1 calc R U
H3B H 1.0631 0.9157 0.2300 0.067 Uiso 1 1 calc R U
C4 C 1.0013(5) 0.8191(4) 0.2482(4) 0.0442(18) Uani 1 1 d . .
H4A H 1.0379 0.8131 0.2906 0.053 Uiso 1 1 calc R U
C5 C 0.9122(5) 0.8011(3) 0.2664(4) 0.0407(18) Uani 1 1 d . .
C6 C 0.8094(4) 0.7887(3) 0.3609(4) 0.0419(18) Uani 1 1 d . .
H6 H 0.8101 0.7938 0.4138 0.050 Uiso 1 1 calc R U
C7 C 0.7448(5) 0.8432(4) 0.3319(4) 0.050(2) Uani 1 1 d . .
H7A H 0.7369 0.8342 0.2806 0.060 Uiso 1 1 calc R U
H7B H 0.6911 0.8342 0.3558 0.060 Uiso 1 1 calc R U
C8 C 0.7672(5) 0.9215(4) 0.3420(4) 0.053(2) Uani 1 1 d . .
H8 H 0.8215 0.9305 0.3180 0.064 Uiso 1 1 calc R U
C9 C 0.7007(6) 0.9679(5) 0.3057(5) 0.081(3) Uani 1 1 d . .
H9A H 0.6490 0.9652 0.3329 0.121 Uiso 1 1 calc R U
H9B H 0.6912 0.9504 0.2573 0.121 Uiso 1 1 calc R U
H9C H 0.7196 1.0176 0.3039 0.121 Uiso 1 1 calc R U
C10 C 0.7751(5) 0.9426(4) 0.4191(4) 0.060(2) Uani 1 1 d . .
H10A H 0.7247 0.9289 0.4446 0.090 Uiso 1 1 calc R U
H10B H 0.7829 0.9944 0.4225 0.090 Uiso 1 1 calc R U
H10C H 0.8229 0.9182 0.4402 0.090 Uiso 1 1 calc R U
C11 C 0.7797(5) 0.7135(4) 0.3444(4) 0.0417(18) Uani 1 1 d . .
C12 C 0.8075(5) 0.5925(4) 0.3080(3) 0.0424(18) Uani 1 1 d . .
H12 H 0.7534 0.5949 0.2823 0.051 Uiso 1 1 calc R U
C13 C 0.7948(5) 0.5511(4) 0.3765(4) 0.050(2) Uani 1 1 d . .
C14 C 0.7493(7) 0.4414(5) 0.4260(5) 0.082(3) Uani 1 1 d . .
H14A H 0.7368 0.3924 0.4110 0.123 Uiso 1 1 calc R U
H14B H 0.7020 0.4608 0.4523 0.123 Uiso 1 1 calc R U
H14C H 0.7983 0.4412 0.4567 0.123 Uiso 1 1 calc R U
C15 C 0.8710(5) 0.5548(4) 0.2595(3) 0.0464(19) Uani 1 1 d . .
H15A H 0.8594 0.5029 0.2583 0.056 Uiso 1 1 calc R U
H15B H 0.9275 0.5617 0.2788 0.056 Uiso 1 1 calc R U
C16 C 1.0513(5) 0.5789(4) 0.1474(4) 0.051(2) Uani 1 1 d . .
H16A H 1.0591 0.5717 0.1990 0.061 Uiso 1 1 calc R U
H16B H 1.0981 0.5553 0.1228 0.061 Uiso 1 1 calc R U
C17 C 1.0552(4) 0.6589(4) 0.1318(4) 0.0435(18) Uani 1 1 d . .
H17 H 1.0137 0.6690 0.0937 0.052 Uiso 1 1 calc R U
C18 C 1.0313(4) 0.7040(4) 0.1961(4) 0.0423(18) Uani 1 1 d . .
C19 C 1.1448(5) 0.6970(4) 0.0351(4) 0.052(2) Uani 1 1 d . .
C20 C 1.2545(5) 0.7238(5) -0.0521(4) 0.054(2) Uani 1 1 d . .
C21 C 1.2399(6) 0.6546(5) -0.0911(4) 0.071(3) Uani 1 1 d . .
H21A H 1.2620 0.6148 -0.0631 0.107 Uiso 1 1 calc R U
H21B H 1.2680 0.6562 -0.1373 0.107 Uiso 1 1 calc R U
H21C H 1.1804 0.6478 -0.0985 0.107 Uiso 1 1 calc R U
C22 C 1.2123(5) 0.7874(5) -0.0863(4) 0.064(2) Uani 1 1 d . .
H22A H 1.1522 0.7798 -0.0866 0.097 Uiso 1 1 calc R U
H22B H 1.2321 0.7928 -0.1352 0.097 Uiso 1 1 calc R U
H22C H 1.2251 0.8308 -0.0593 0.097 Uiso 1 1 calc R U
C23 C 1.3449(5) 0.7388(5) -0.0429(4) 0.064(2) Uani 1 1 d . .
H23A H 1.3521 0.7810 -0.0127 0.096 Uiso 1 1 calc R U
H23B H 1.3701 0.7477 -0.0895 0.096 Uiso 1 1 calc R U
H23C H 1.3718 0.6975 -0.0207 0.096 Uiso 1 1 calc R U
C31 C 1.2243(5) 0.8162(4) 0.3243(4) 0.0459(18) Uani 1 1 d . .
H31A H 1.1955 0.7947 0.2830 0.055 Uiso 1 1 calc R U
H31B H 1.2848 0.8143 0.3162 0.055 Uiso 1 1 calc R U
C32 C 1.1950(5) 0.8927(4) 0.3376(4) 0.0503(19) Uani 1 1 d . .
H32A H 1.2275 0.9273 0.3092 0.060 Uiso 1 1 calc R U
H32B H 1.1355 0.8981 0.3258 0.060 Uiso 1 1 calc R U
C33 C 1.2097(5) 0.9033(4) 0.4161(4) 0.0466(19) Uani 1 1 d . .
H33A H 1.1739 0.9417 0.4351 0.056 Uiso 1 1 calc R U
H33B H 1.2683 0.9157 0.4255 0.056 Uiso 1 1 calc R U
C34 C 1.1875(5) 0.8307(4) 0.4494(4) 0.0427(18) Uani 1 1 d . .
H34 H 1.2248 0.8199 0.4904 0.051 Uiso 1 1 calc R U
C35 C 1.0970(5) 0.8274(4) 0.4722(4) 0.0415(18) Uani 1 1 d . .
C36 C 1.0065(4) 0.8210(4) 0.5760(4) 0.0431(18) Uani 1 1 d . .
H36 H 1.0167 0.8201 0.6284 0.052 Uiso 1 1 calc R U
C37 C 0.9557(5) 0.8901(4) 0.5613(4) 0.0468(19) Uani 1 1 d . .
H37A H 0.9417 0.8917 0.5101 0.056 Uiso 1 1 calc R U
H37B H 0.9031 0.8874 0.5881 0.056 Uiso 1 1 calc R U
C38 C 0.9991(6) 0.9582(4) 0.5808(5) 0.067(2) Uani 1 1 d . .
H38 H 1.0471 0.9637 0.5477 0.080 Uiso 1 1 calc R U
C39 C 0.9415(6) 1.0215(5) 0.5684(5) 0.077(3) Uani 1 1 d . .
H39A H 0.9170 1.0180 0.5209 0.115 Uiso 1 1 calc R U
H39B H 0.9730 1.0661 0.5722 0.115 Uiso 1 1 calc R U
H39C H 0.8974 1.0211 0.6042 0.115 Uiso 1 1 calc R U
C40 C 1.0323(8) 0.9602(5) 0.6547(5) 0.107(4) Uani 1 1 d . .
H40A H 0.9865 0.9563 0.6886 0.161 Uiso 1 1 calc R U
H40B H 1.0616 1.0054 0.6624 0.161 Uiso 1 1 calc R U
H40C H 1.0707 0.9203 0.6617 0.161 Uiso 1 1 calc R U
C41 C 0.9595(5) 0.7531(4) 0.5592(3) 0.0447(19) Uani 1 1 d . .
C42 C 0.9689(5) 0.6261(4) 0.5324(4) 0.0479(19) Uani 1 1 d . .
H42 H 0.9147 0.6296 0.5070 0.058 Uiso 1 1 calc R U
C43 C 0.9542(5) 0.5924(5) 0.6057(4) 0.057(2) Uani 1 1 d . .
C44 C 0.8953(6) 0.4953(5) 0.6674(5) 0.079(3) Uani 1 1 d . .
H44A H 0.8660 0.4506 0.6571 0.119 Uiso 1 1 calc R U
H44B H 0.8609 0.5254 0.6982 0.119 Uiso 1 1 calc R U
H44C H 0.9477 0.4846 0.6913 0.119 Uiso 1 1 calc R U
C45 C 1.0275(5) 0.5758(4) 0.4895(4) 0.057(2) Uani 1 1 d . .
H45A H 1.0080 0.5258 0.4933 0.068 Uiso 1 1 calc R U
H45B H 1.0844 0.5784 0.5090 0.068 Uiso 1 1 calc R U
C46 C 1.2111(5) 0.5809(4) 0.3675(4) 0.053(2) Uani 1 1 d . .
H46A H 1.2245 0.5787 0.4188 0.064 Uiso 1 1 calc R U
H46B H 1.2539 0.5530 0.3421 0.064 Uiso 1 1 calc R U
C47 C 1.2181(5) 0.6585(4) 0.3438(4) 0.0452(19) Uani 1 1 d . .
H47 H 1.1791 0.6671 0.3034 0.054 Uiso 1 1 calc R U
C48 C 1.1964(5) 0.7100(4) 0.4056(4) 0.0467(19) Uani 1 1 d . .
C49 C 1.3225(5) 0.6828(4) 0.2528(4) 0.050(2) Uani 1 1 d . .
C50 C 1.4415(5) 0.7294(5) 0.1831(4) 0.063(2) Uani 1 1 d . .
C51 C 1.3920(6) 0.7929(5) 0.1550(4) 0.072(3) Uani 1 1 d . .
H51A H 1.3342 0.7787 0.1481 0.108 Uiso 1 1 calc R U
H51B H 1.4154 0.8086 0.1096 0.108 Uiso 1 1 calc R U
H51C H 1.3946 0.8322 0.1893 0.108 Uiso 1 1 calc R U
C52 C 1.4453(6) 0.6688(5) 0.1299(4) 0.072(3) Uani 1 1 d . .
H52A H 1.4752 0.6283 0.1508 0.109 Uiso 1 1 calc R U
H52B H 1.4741 0.6849 0.0870 0.109 Uiso 1 1 calc R U
H52C H 1.3889 0.6539 0.1175 0.109 Uiso 1 1 calc R U
C53 C 1.5261(6) 0.7532(6) 0.2088(5) 0.090(3) Uani 1 1 d . .
H53A H 1.5196 0.7889 0.2464 0.135 Uiso 1 1 calc R U
H53B H 1.5570 0.7742 0.1691 0.135 Uiso 1 1 calc R U
H53C H 1.5565 0.7119 0.2274 0.135 Uiso 1 1 calc R U

loop_
_atom_site_aniso_label
_atom_site_aniso_U_11
_atom_site_aniso_U_22
_atom_site_aniso_U_33
_atom_site_aniso_U_23
_atom_site_aniso_U_13
_atom_site_aniso_U_12
S1 0.0473(13) 0.0524(12) 0.0465(11) 0.0009(9) -0.0019(9) -0.0007(9)
S2 0.0549(14) 0.0588(12) 0.0528(11) -0.0076(9) 0.0073(10) -0.0064(10)
S3 0.0523(13) 0.0618(12) 0.0505(11) 0.0018(9) -0.0006(10) -0.0016(10)
S4 0.0598(15) 0.0567(12) 0.0633(13) -0.0056(10) 0.0024(11) -0.0062(11)
O1 0.040(3) 0.055(3) 0.046(3) 0.000(2) -0.006(3) -0.002(2)
O2 0.037(3) 0.047(3) 0.058(3) -0.003(2) 0.006(2) -0.001(2)
O3 0.065(4) 0.065(4) 0.051(3) 0.008(3) -0.001(3) -0.011(3)
O4 0.098(5) 0.049(3) 0.064(4) -0.001(3) 0.016(3) -0.025(3)
O5 0.040(3) 0.048(3) 0.043(3) 0.003(2) 0.002(2) 0.000(2)
O6 0.037(3) 0.087(4) 0.042(3) 0.003(3) -0.005(3) -0.009(3)
O7 0.043(4) 0.093(4) 0.037(3) -0.001(3) 0.007(2) -0.011(3)
O8 0.032(3) 0.059(3) 0.041(3) -0.004(2) -0.005(2) -0.002(3)
O9 0.039(4) 0.065(4) 0.063(3) -0.014(3) 0.010(3) -0.006(3)
O10 0.124(6) 0.090(4) 0.054(4) 0.006(3) -0.005(4) -0.012(4)
O11 0.065(4) 0.059(4) 0.068(4) 0.014(3) 0.005(3) -0.008(3)
O12 0.045(3) 0.055(3) 0.048(3) 0.005(2) 0.003(3) 0.000(3)
O13 0.052(4) 0.070(4) 0.040(3) 0.000(3) -0.006(3) 0.001(3)
O14 0.038(4) 0.086(4) 0.043(3) -0.004(3) 0.004(2) 0.002(3)
N1 0.045(4) 0.047(4) 0.040(3) 0.001(3) 0.002(3) -0.005(3)
N2 0.038(4) 0.047(3) 0.034(3) -0.002(2) -0.003(3) -0.003(3)
N3 0.030(4) 0.045(4) 0.056(4) -0.004(3) 0.002(3) -0.003(3)
N4 0.029(4) 0.075(4) 0.044(4) 0.003(3) 0.005(3) -0.009(3)
N5 0.033(4) 0.047(4) 0.040(3) 0.002(3) 0.002(3) -0.002(3)
N6 0.029(4) 0.057(4) 0.044(4) -0.003(3) -0.005(3) 0.004(3)
N7 0.042(4) 0.049(4) 0.054(4) 0.000(3) 0.000(3) -0.010(3)
N8 0.038(4) 0.057(4) 0.042(4) -0.001(3) -0.008(3) 0.003(3)
C1 0.047(5) 0.061(5) 0.040(4) 0.013(4) 0.001(4) -0.009(4)
C2 0.088(7) 0.055(5) 0.054(5) 0.013(4) 0.009(5) 0.000(5)
C3 0.067(6) 0.044(5) 0.056(5) 0.007(4) -0.006(4) -0.012(4)
C4 0.044(5) 0.042(4) 0.046(4) -0.006(4) -0.003(3) -0.006(4)
C5 0.039(5) 0.031(4) 0.053(5) -0.002(3) -0.004(4) 0.001(3)
C6 0.040(5) 0.045(4) 0.041(4) -0.001(3) 0.002(3) 0.006(4)
C7 0.041(5) 0.054(5) 0.054(5) 0.001(4) 0.002(4) 0.008(4)
C8 0.044(5) 0.050(5) 0.066(5) 0.004(4) 0.010(4) 0.010(4)
C9 0.089(8) 0.061(6) 0.092(7) 0.010(5) -0.008(6) 0.014(5)
C10 0.056(6) 0.058(5) 0.067(6) -0.006(4) 0.001(4) -0.005(4)
C11 0.042(5) 0.045(5) 0.039(4) 0.001(3) 0.003(4) 0.002(4)
C12 0.036(4) 0.045(4) 0.047(4) -0.001(3) 0.007(3) 0.000(4)
C13 0.046(5) 0.053(5) 0.052(5) 0.000(4) 0.004(4) 0.003(4)
C14 0.113(9) 0.060(6) 0.073(6) 0.012(5) 0.026(6) -0.020(6)
C15 0.049(5) 0.039(4) 0.051(4) 0.000(3) -0.003(4) -0.001(4)
C16 0.042(5) 0.062(5) 0.047(4) -0.006(4) 0.004(4) 0.004(4)
C17 0.031(5) 0.055(5) 0.045(4) -0.004(3) -0.003(3) -0.001(3)
C18 0.024(4) 0.066(6) 0.036(4) 0.000(4) -0.002(3) -0.003(4)
C19 0.043(6) 0.066(5) 0.046(5) 0.001(4) 0.010(4) -0.006(4)
C20 0.045(6) 0.078(6) 0.038(4) -0.001(4) 0.004(4) -0.012(4)
C21 0.075(7) 0.079(6) 0.059(5) -0.003(5) 0.017(5) -0.015(5)
C22 0.055(6) 0.083(6) 0.055(5) 0.006(5) -0.003(4) -0.010(5)
C23 0.045(6) 0.105(7) 0.043(5) 0.007(4) 0.005(4) -0.006(5)
C31 0.042(5) 0.053(5) 0.043(4) 0.005(4) 0.000(3) 0.004(4)
C32 0.048(5) 0.051(5) 0.052(5) 0.005(4) -0.004(4) 0.003(4)
C33 0.029(4) 0.047(5) 0.064(5) -0.001(4) 0.000(3) -0.002(3)
C34 0.037(5) 0.043(4) 0.048(4) -0.003(3) 0.002(3) 0.004(4)
C35 0.035(5) 0.041(4) 0.049(5) -0.003(3) 0.002(4) -0.002(4)
C36 0.034(5) 0.058(5) 0.038(4) -0.005(3) 0.005(3) 0.002(4)
C37 0.035(5) 0.053(5) 0.052(4) -0.003(3) 0.007(4) 0.003(4)
C38 0.059(6) 0.056(5) 0.086(6) 0.000(5) -0.013(5) 0.001(4)
C39 0.071(7) 0.055(6) 0.104(7) 0.003(5) 0.004(5) 0.008(5)
C40 0.147(12) 0.082(7) 0.093(8) -0.024(6) -0.039(8) 0.009(7)
C41 0.041(6) 0.052(5) 0.041(4) -0.005(3) 0.004(4) 0.002(4)
C42 0.043(5) 0.054(5) 0.047(4) -0.003(3) 0.000(4) -0.002(4)
C43 0.062(6) 0.066(6) 0.043(5) 0.005(4) 0.000(4) 0.016(5)
C44 0.077(7) 0.081(6) 0.079(6) 0.034(5) 0.016(5) 0.005(5)
C45 0.057(6) 0.060(5) 0.054(5) 0.004(4) 0.003(4) -0.013(4)
C46 0.047(5) 0.055(5) 0.058(5) -0.006(4) -0.001(4) -0.009(4)
C47 0.040(5) 0.049(5) 0.047(4) 0.004(4) 0.001(4) 0.001(3)
C48 0.033(5) 0.055(5) 0.052(5) -0.003(4) -0.003(4) -0.001(4)
C49 0.048(6) 0.053(5) 0.050(6) -0.003(4) 0.003(4) 0.008(4)
C50 0.055(6) 0.082(6) 0.053(5) -0.003(4) 0.010(4) 0.005(5)
C51 0.075(7) 0.075(6) 0.067(6) 0.001(5) 0.018(5) -0.007(5)
C52 0.076(7) 0.084(6) 0.057(5) -0.010(5) 0.019(5) 0.012(5)
C53 0.047(6) 0.154(10) 0.070(6) -0.015(6) 0.014(5) -0.018(6)

loop_
_atom_type_symbol
_atom_type_description
_atom_type_scat_dispersion_real
_atom_type_scat_dispersion_imag
_atom_type_scat_source
C C 0.0181 0.0091 'International Tables Vol C Tables 4.2.6.8 and 6.1.1.4'
H H 0.0000 0.0000 'International Tables Vol C Tables 4.2.6.8 and 6.1.1.4'
N N 0.0311 0.0180 'International Tables Vol C Tables 4.2.6.8 and 6.1.1.4'
O O 0.0492 0.0322 'International Tables Vol C Tables 4.2.6.8 and 6.1.1.4'
S S 0.3331 0.5567 'International Tables Vol C Tables 4.2.6.8 and 6.1.1.4'

loop_
_geom_angle_atom_site_label_1
_geom_angle_atom_site_label_2
_geom_angle_atom_site_label_3
_geom_angle
C15 S1 S2 101.0(3)
C16 S2 S1 104.6(3)
C45 S3 S4 102.1(3)
C46 S4 S3 105.7(3)
C13 O4 C14 115.2(6)
C19 O7 C20 119.9(6)
C43 O11 C44 116.5(7)
C49 O14 C50 121.7(6)
C1 N1 C4 113.6(6)
C18 N1 C1 127.3(6)
C18 N1 C4 118.5(5)
C5 N2 C6 121.7(6)
C11 N3 C12 119.2(6)
C19 N4 C17 119.8(6)
C34 N5 C31 112.2(5)
C48 N5 C31 129.3(6)
C48 N5 C34 118.4(6)
C35 N6 C36 122.3(6)
C41 N7 C42 121.1(6)
C49 N8 C47 123.1(6)
N1 C1 C2 102.5(6)
C1 C2 C3 104.1(6)
C2 C3 C4 104.5(6)
N1 C4 C3 101.9(6)
N1 C4 C5 110.8(6)
C5 C4 C3 111.4(6)
O1 C5 N2 123.6(7)
O1 C5 C4 120.6(6)
N2 C5 C4 115.8(6)
N2 C6 C7 113.7(6)
N2 C6 C11 112.7(6)
C11 C6 C7 108.9(6)
C8 C7 C6 115.3(6)
C7 C8 C9 108.7(7)
C10 C8 C7 113.1(6)
C10 C8 C9 109.7(7)
O2 C11 N3 121.1(7)
O2 C11 C6 120.2(6)
N3 C11 C6 118.6(7)
N3 C12 C13 110.6(6)
N3 C12 C15 109.9(6)
C13 C12 C15 111.0(6)
O3 C13 O4 123.2(7)
O3 C13 C12 126.3(7)
O4 C13 C12 110.6(7)
C12 C15 S1 110.2(5)
C17 C16 S2 115.5(5)
N4 C17 C16 112.2(6)
N4 C17 C18 110.6(6)
C18 C17 C16 112.3(6)
O5 C18 N1 121.1(6)
O5 C18 C17 121.1(7)
N1 C18 C17 117.8(6)
O6 C19 O7 125.4(7)
O6 C19 N4 125.7(7)
O7 C19 N4 108.9(7)
O7 C20 C21 108.4(6)
O7 C20 C22 109.7(7)
C21 C20 C22 113.4(7)
C23 C20 O7 103.2(6)
C23 C20 C21 111.7(8)
C23 C20 C22 110.0(7)
N5 C31 C32 102.2(6)
C33 C32 C31 103.6(6)
C32 C33 C34 104.2(6)
N5 C34 C33 103.5(5)
N5 C34 C35 109.2(6)
C35 C34 C33 112.0(6)
O8 C35 N6 124.8(7)
O8 C35 C34 122.1(6)
N6 C35 C34 113.1(6)
N6 C36 C37 111.4(6)
N6 C36 C41 113.3(6)
C41 C36 C37 113.3(6)
C38 C37 C36 114.6(6)
C37 C38 C39 109.8(7)
C40 C38 C37 114.7(8)
C40 C38 C39 110.0(8)
O9 C41 N7 121.5(7)
O9 C41 C36 121.7(7)
N7 C41 C36 116.6(7)
N7 C42 C43 112.3(6)
N7 C42 C45 110.0(6)
C43 C42 C45 108.2(6)
O10 C43 O11 125.3(7)
O10 C43 C42 123.2(8)
O11 C43 C42 111.5(7)
C42 C45 S3 109.0(5)
C47 C46 S4 117.2(6)
N8 C47 C46 111.1(6)
N8 C47 C48 107.3(6)
C46 C47 C48 110.8(6)
O12 C48 N5 121.3(6)
O12 C48 C47 122.4(7)
N5 C48 C47 116.3(7)
O13 C49 O14 126.4(7)
O13 C49 N8 125.6(8)
N8 C49 O14 108.0(7)
O14 C50 C51 108.3(6)
O14 C50 C52 110.2(7)
O14 C50 C53 101.7(6)
C52 C50 C51 112.0(7)
C52 C50 C53 113.3(8)
C53 C50 C51 110.7(8)

loop_
_geom_bond_atom_site_label_1
_geom_bond_atom_site_label_2
_geom_bond_distance
S1 S2 2.027(3)
S1 C15 1.821(7)
S2 C16 1.808(8)
S3 S4 2.024(3)
S3 C45 1.812(7)
S4 C46 1.791(8)
O1 C5 1.228(8)
O2 C11 1.234(8)
O3 C13 1.190(9)
O4 C13 1.330(9)
O4 C14 1.478(9)
O5 C18 1.237(8)
O6 C19 1.220(9)
O7 C19 1.351(9)
O7 C20 1.498(9)
O8 C35 1.226(8)
O9 C41 1.220(9)
O10 C43 1.203(9)
O11 C43 1.304(10)
O11 C44 1.465(9)
O12 C48 1.233(8)
O13 C49 1.214(9)
O14 C49 1.351(10)
O14 C50 1.494(9)
N1 C1 1.462(8)
N1 C4 1.472(9)
N1 C18 1.338(9)
N2 C5 1.348(9)
N2 C6 1.449(9)
N3 C11 1.329(9)
N3 C12 1.460(9)
N4 C17 1.460(9)
N4 C19 1.351(9)
N5 C31 1.480(8)
N5 C34 1.465(9)
N5 C48 1.338(9)
N6 C35 1.340(9)
N6 C36 1.450(9)
N7 C41 1.347(9)
N7 C42 1.447(9)
N8 C47 1.438(9)
N8 C49 1.342(9)
C1 C2 1.500(11)
C2 C3 1.521(10)
C3 C4 1.525(10)
C4 C5 1.516(11)
C6 C7 1.558(10)
C6 C11 1.520(10)
C7 C8 1.520(11)
C8 C9 1.541(11)
C8 C10 1.509(11)
C12 C13 1.517(10)
C12 C15 1.543(10)
C16 C17 1.526(10)
C17 C18 1.525(10)
C20 C21 1.507(11)
C20 C22 1.515(11)
C20 C23 1.496(11)
C31 C32 1.529(10)
C32 C33 1.509(10)
C33 C34 1.538(10)
C34 C35 1.523(10)
C36 C37 1.556(10)
C36 C41 1.512(10)
C37 C38 1.500(11)
C38 C39 1.524(12)
C38 C40 1.492(12)
C42 C43 1.535(11)
C42 C45 1.560(10)
C46 C47 1.523(10)
C47 C48 1.552(10)
C50 C51 1.527(12)
C50 C52 1.514(11)
C50 C53 1.516(13)

loop_
_geom_torsion_atom_site_label_1
_geom_torsion_atom_site_label_2
_geom_torsion_atom_site_label_3
_geom_torsion_atom_site_label_4
_geom_torsion
S1 S2 C16 C17 -55.0(5)
S2 C16 C17 C18 96.3(6)
S3 S4 C46 C47 -51.2(6)
S4 C46 C47 C48 91.7(7)
N1 C4 C5 N2 142.5(6)
N2 C6 C7 C8 -51.4(8)
N2 C6 C11 O2 -169.8(6)
N2 C6 C11 N3 12.5(9)
N3 C12 C13 O3 -3.0(10)
N3 C12 C13 O4 176.5(6)
N3 C12 C15 S1 -72.2(7)
N4 C17 C18 N1 55.4(8)
N4 C19 O7 C20 169.5(6)
N5 C34 C35 N6 133.5(6)
N6 C36 C37 C38 -53.7(8)
N6 C36 C41 O9 -164.4(6)
N6 C36 C41 N7 20.9(9)
N7 C42 C43 O10 -10.0(11)
N7 C42 C43 O11 171.5(6)
N7 C42 C45 S3 -69.6(7)
N8 C47 C48 N5 57.9(8)
N8 C49 O14 C50 -170.1(6)
C2 C1 N1 C18 155.4(7)
C3 C2 C1 N1 31.7(8)
C4 C3 C2 C1 -37.2(8)
C4 C5 N2 C6 177.3(5)
C5 N2 C6 C7 -60.0(8)
C5 N2 C6 C11 64.5(8)
C6 C11 N3 C12 179.1(6)
C11 N3 C12 C15 159.3(6)
C12 C15 S1 S2 178.2(5)
C16 C17 N4 C19 106.3(7)
C16 C17 C18 N1 -178.5(6)
C17 N4 C19 O6 1.7(12)
C17 N4 C19 O7 180.0(6)
C17 C18 N1 C4 175.1(6)
C18 N1 C4 C3 -179.0(6)
C18 N1 C4 C5 -60.3(8)
C19 N4 C17 C18 -127.5(7)
C32 C31 N5 C48 165.3(7)
C33 C32 C31 N5 34.4(7)
C34 C33 C32 C31 -37.7(7)
C34 C35 N6 C36 179.6(6)
C35 N6 C36 C11 21.3(7)
C35 N6 C36 C37 -63.6(9)
C36 C41 N7 C42 168.6(6)
C41 N7 C42 C45 166.6(6)
C42 C45 S3 S4 175.4(5)
C46 C47 N8 C49 105.4(8)
C46 C47 C48 N5 179.4(6)
C47 N8 C49 O13 -4.0(11)
C47 N8 C49 O14 174.3(6)
C47 C48 N5 C34 -175.4(6)
C48 N5 C34 C33 172.3(6)
C48 N5 C34 C35 -68.3(8)
